data_7018242
loop_
_publ_author_name
'Zlatogorsky, Sergey'
'Ingleson, Michael J.'

_publ_section_title
;
 Synthesis and solvent dependent reactivity of chelating
 bis-N-heterocyclic carbene complexes of Fe((II)) hydrides.
;
_journal_issue 9
_journal_name_full 'Dalton transactions (Cambridge, England : 2003)'
_journal_page_first 2685
_journal_page_last 2693
_journal_paper_doi 10.1039/c2dt12048h
_journal_volume 41
_journal_year 2012
_chemical_formula_moiety 'C45 H57 Fe I N4'
_chemical_formula_sum 'C45 H57 Fe I N4'
_chemical_formula_weight 836.70
_chemical_name_systematic
;
?
;
_space_group_IT_number 61
_symmetry_cell_setting orthorhombic
_symmetry_space_group_name_Hall '-P 2ac 2ab'
_symmetry_space_group_name_H-M 'P b c a'
_atom_sites_solution_hydrogens geom
_atom_sites_solution_primary direct
_atom_sites_solution_secondary difmap
_audit_creation_method SHELXL-97
_cell_angle_alpha 90.00
_cell_angle_beta 90.00
_cell_angle_gamma 90.00
_cell_formula_units_Z 8
_cell_length_a 14.295(2)
_cell_length_b 23.9333(10)
_cell_length_c 24.0891(15)
_cell_measurement_reflns_used 15852
_cell_measurement_temperature 100(2)
_cell_measurement_theta_max 28.6191
_cell_measurement_theta_min 2.9070
_cell_volume 8241.5(13)
_computing_cell_refinement
;
CrysAlis RED, Oxford Diffraction Ltd.,
Version 1.171.33.52 (release 06-11-2009 CrysAlis171 .NET)
(compiled Nov 6 2009,16:24:50)
;
_computing_data_collection
;
CrysAlis CCD, Oxford Diffraction Ltd.,
Version 1.171.33.52 (release 06-11-2009 CrysAlis171 .NET)
(compiled Nov 6 2009,16:24:50)
;
_computing_data_reduction
;
CrysAlis RED, Oxford Diffraction Ltd.,
Version 1.171.33.52 (release 06-11-2009 CrysAlis171 .NET)
(compiled Nov 6 2009,16:24:50)
;
_computing_molecular_graphics 'SHELXL-97 (Sheldrick, 1997)'
_computing_publication_material 'SHELXL-97 (Sheldrick, 1997)'
_computing_structure_refinement 'SHELXL-97 (Sheldrick, 1997)'
_computing_structure_solution 'SHELXS-97 (Sheldrick, 1990)'
_diffrn_ambient_temperature 100(2)
_diffrn_detector_area_resol_mean 8.3367
_diffrn_measured_fraction_theta_full 0.997
_diffrn_measured_fraction_theta_max 0.997
_diffrn_measurement_device_type 'Oxford Diffraction XCalibur 2'
_diffrn_measurement_method 'phi and omega'
_diffrn_radiation_monochromator graphite
_diffrn_radiation_source 'Enhance (Mo) X-ray Source'
_diffrn_radiation_type MoK\a
_diffrn_radiation_wavelength 0.71073
_diffrn_reflns_av_R_equivalents 0.0418
_diffrn_reflns_av_sigmaI/netI 0.0374
_diffrn_reflns_limit_h_max 14
_diffrn_reflns_limit_h_min -17
_diffrn_reflns_limit_k_max 28
_diffrn_reflns_limit_k_min -27
_diffrn_reflns_limit_l_max 28
_diffrn_reflns_limit_l_min -23
_diffrn_reflns_number 49276
_diffrn_reflns_theta_full 25.03
_diffrn_reflns_theta_max 25.03
_diffrn_reflns_theta_min 3.73
_exptl_absorpt_coefficient_mu 1.150
_exptl_absorpt_correction_T_max 0.8936
_exptl_absorpt_correction_T_min 0.7619
_exptl_absorpt_correction_type multi-scan
_exptl_absorpt_process_details
;
CrysAlisPro, Oxford Diffraction Ltd.,
Version 1.171.33.52 (release 06-11-2009 CrysAlis171 .NET)
(compiled Nov 6 2009,16:24:50)
Empirical absorption correction using spherical harmonics,
implemented in SCALE3 ABSPACK scaling algorithm.
;
_exptl_crystal_colour yellow
_exptl_crystal_density_diffrn 1.349
_exptl_crystal_density_method 'not measured'
_exptl_crystal_description block
_exptl_crystal_F_000 3472
_exptl_crystal_size_max 0.25
_exptl_crystal_size_mid 0.20
_exptl_crystal_size_min 0.10
_refine_diff_density_max 0.882
_refine_diff_density_min -0.424
_refine_diff_density_rms 0.073
_refine_ls_extinction_method none
_refine_ls_goodness_of_fit_ref 0.924
_refine_ls_hydrogen_treatment mixed
_refine_ls_matrix_type full
_refine_ls_number_parameters 478
_refine_ls_number_reflns 7255
_refine_ls_number_restraints 0
_refine_ls_restrained_S_all 0.924
_refine_ls_R_factor_all 0.0504
_refine_ls_R_factor_gt 0.0303
_refine_ls_shift/su_max 0.001
_refine_ls_shift/su_mean 0.000
_refine_ls_structure_factor_coef Fsqd
_refine_ls_weighting_details 'calc w=1/[\s^2^(Fo^2^)+(0.0472P)^2^+0.0000P] where P=(Fo^2^+2Fc^2^)/3'
_refine_ls_weighting_scheme calc
_refine_ls_wR_factor_gt 0.0701
_refine_ls_wR_factor_ref 0.0749
_reflns_number_gt 5214
_reflns_number_total 7255
_reflns_threshold_expression >2sigma(I)
_cod_data_source_file c2dt12048h.txt
_cod_data_source_block c:\workdo~1\crystals\omji89~1\omji89
_cod_original_cell_volume 8241.4(14)
_cod_original_sg_symbol_H-M Pbca
_cod_database_code 7018242

loop_
_symmetry_equiv_pos_as_xyz
'x, y, z'
'-x+1/2, -y, z+1/2'
'x+1/2, -y+1/2, -z'
'-x, y+1/2, -z+1/2'
'-x, -y, -z'
'x-1/2, y, -z-1/2'
'-x-1/2, y-1/2, z'
'x, -y-1/2, z-1/2'

loop_
_atom_site_label
_atom_site_type_symbol
_atom_site_fract_x
_atom_site_fract_y
_atom_site_fract_z
_atom_site_U_iso_or_equiv
_atom_site_adp_type
_atom_site_occupancy
_atom_site_symmetry_multiplicity
_atom_site_calc_flag
_atom_site_refinement_flags
I1 I 0.202141(13) 0.479520(8) 0.029696(8) 0.02848(7) Uani 1 1 d .
Fe1 Fe 0.28183(2) 0.145106(16) -0.108588(15) 0.01937(10) Uani 1 1 d .
N1 N 0.42429(14) 0.11839(9) -0.02598(9) 0.0197(5) Uani 1 1 d .
N2 N 0.33235(15) 0.17808(9) 0.01087(9) 0.0206(5) Uani 1 1 d .
N3 N 0.47170(14) 0.10118(9) -0.11802(9) 0.0204(5) Uani 1 1 d .
N4 N 0.44046(14) 0.14191(9) -0.19471(9) 0.0187(5) Uani 1 1 d .
C1 C 0.34472(17) 0.14769(10) -0.03672(10) 0.0195(6) Uani 1 1 d .
C2 C 0.46105(19) 0.13001(11) 0.02567(11) 0.0246(6) Uani 1 1 d .
H2 H 0.5161 0.1145 0.0415 0.030 Uiso 1 1 calc R
C3 C 0.40406(19) 0.16721(12) 0.04887(11) 0.0254(7) Uani 1 1 d .
H3 H 0.4108 0.1834 0.0846 0.031 Uiso 1 1 calc R
C4 C 0.45829(19) 0.07602(11) -0.06365(11) 0.0228(6) Uani 1 1 d .
H4A H 0.4125 0.0451 -0.0662 0.027 Uiso 1 1 calc R
H4B H 0.5183 0.0607 -0.0499 0.027 Uiso 1 1 calc R
C5 C 0.40191(18) 0.12973(10) -0.14397(11) 0.0188(6) Uani 1 1 d .
C6 C 0.55104(18) 0.09585(11) -0.15061(11) 0.0235(6) Uani 1 1 d .
H6 H 0.6077 0.0776 -0.1410 0.028 Uiso 1 1 calc R
C7 C 0.53161(18) 0.12162(11) -0.19828(11) 0.0225(6) Uani 1 1 d .
H7 H 0.5725 0.1255 -0.2291 0.027 Uiso 1 1 calc R
C8 C 0.25137(18) 0.21139(11) 0.02589(10) 0.0193(6) Uani 1 1 d .
C9 C 0.17816(18) 0.18455(11) 0.05476(11) 0.0219(6) Uani 1 1 d .
C10 C 0.1016(2) 0.21718(12) 0.06926(11) 0.0232(6) Uani 1 1 d .
C11 C 0.09900(19) 0.27389(12) 0.05753(11) 0.0267(7) Uani 1 1 d .
H11 H 0.0459 0.2954 0.0679 0.032 Uiso 1 1 calc R
C12 C 0.1735(2) 0.29932(12) 0.03073(11) 0.0255(6) Uani 1 1 d .
H12 H 0.1716 0.3383 0.0235 0.031 Uiso 1 1 calc R
C13 C 0.25168(19) 0.26824(11) 0.01419(10) 0.0218(6) Uani 1 1 d .
C14 C 0.18410(18) 0.12361(11) 0.07171(11) 0.0245(6) Uani 1 1 d .
H14 H 0.2284 0.1045 0.0458 0.029 Uiso 1 1 calc R
C15 C 0.0901(2) 0.09268(12) 0.06887(13) 0.0338(7) Uani 1 1 d .
H15A H 0.0500 0.1049 0.0996 0.051 Uiso 1 1 calc R
H15B H 0.1009 0.0524 0.0718 0.051 Uiso 1 1 calc R
H15C H 0.0593 0.1010 0.0335 0.051 Uiso 1 1 calc R
C16 C 0.2240(2) 0.11865(12) 0.13074(12) 0.0332(7) Uani 1 1 d .
H16A H 0.2849 0.1374 0.1325 0.050 Uiso 1 1 calc R
H16B H 0.2316 0.0791 0.1403 0.050 Uiso 1 1 calc R
H16C H 0.1810 0.1363 0.1571 0.050 Uiso 1 1 calc R
C17 C 0.3352(2) 0.29666(12) -0.01247(11) 0.0272(7) Uani 1 1 d .
H17 H 0.3731 0.2674 -0.0318 0.033 Uiso 1 1 calc R
C18 C 0.3968(2) 0.32383(15) 0.03140(12) 0.0429(8) Uani 1 1 d .
H18A H 0.3626 0.3546 0.0490 0.064 Uiso 1 1 calc R
H18B H 0.4537 0.3383 0.0139 0.064 Uiso 1 1 calc R
H18C H 0.4137 0.2960 0.0596 0.064 Uiso 1 1 calc R
C19 C 0.3062(2) 0.34034(13) -0.05553(12) 0.0369(8) Uani 1 1 d .
H19A H 0.2653 0.3230 -0.0832 0.055 Uiso 1 1 calc R
H19B H 0.3621 0.3552 -0.0739 0.055 Uiso 1 1 calc R
H19C H 0.2727 0.3708 -0.0370 0.055 Uiso 1 1 calc R
C20 C 0.39318(18) 0.16862(11) -0.24093(10) 0.0204(6) Uani 1 1 d .
C21 C 0.38651(19) 0.22678(11) -0.24193(11) 0.0252(6) Uani 1 1 d .
C22 C 0.3352(2) 0.25058(12) -0.28509(11) 0.0309(7) Uani 1 1 d .
H22 H 0.3282 0.2900 -0.2864 0.037 Uiso 1 1 calc R
C23 C 0.2943(2) 0.21855(13) -0.32586(12) 0.0331(7) Uani 1 1 d .
H23 H 0.2574 0.2357 -0.3539 0.040 Uiso 1 1 calc R
C24 C 0.30717(19) 0.16133(13) -0.32571(11) 0.0282(7) Uani 1 1 d .
H24 H 0.2812 0.1395 -0.3548 0.034 Uiso 1 1 calc R
C25 C 0.35751(18) 0.13502(11) -0.28364(11) 0.0229(6) Uani 1 1 d .
C26 C 0.4396(2) 0.26267(11) -0.20010(12) 0.0266(7) Uani 1 1 d .
H26 H 0.4390 0.2430 -0.1635 0.032 Uiso 1 1 calc R
C27 C 0.5414(2) 0.26892(13) -0.21874(12) 0.0361(8) Uani 1 1 d .
H27A H 0.5699 0.2319 -0.2226 0.054 Uiso 1 1 calc R
H27B H 0.5761 0.2906 -0.1910 0.054 Uiso 1 1 calc R
H27C H 0.5435 0.2883 -0.2545 0.054 Uiso 1 1 calc R
C28 C 0.3959(2) 0.32017(12) -0.19228(13) 0.0396(8) Uani 1 1 d .
H28A H 0.4292 0.3403 -0.1629 0.059 Uiso 1 1 calc R
H28B H 0.3300 0.3160 -0.1819 0.059 Uiso 1 1 calc R
H28C H 0.4003 0.3413 -0.2271 0.059 Uiso 1 1 calc R
C29 C 0.37627(19) 0.07248(12) -0.28719(11) 0.0260(7) Uani 1 1 d .
H29 H 0.3946 0.0588 -0.2495 0.031 Uiso 1 1 calc R
C30 C 0.2903(2) 0.03936(12) -0.30654(13) 0.0337(7) Uani 1 1 d .
H30A H 0.2354 0.0511 -0.2851 0.051 Uiso 1 1 calc R
H30B H 0.3013 -0.0006 -0.3008 0.051 Uiso 1 1 calc R
H30C H 0.2794 0.0465 -0.3461 0.051 Uiso 1 1 calc R
C31 C 0.4579(2) 0.06148(13) -0.32748(12) 0.0365(8) Uani 1 1 d .
H31A H 0.4405 0.0740 -0.3648 0.055 Uiso 1 1 calc R
H31B H 0.4719 0.0214 -0.3282 0.055 Uiso 1 1 calc R
H31C H 0.5134 0.0821 -0.3150 0.055 Uiso 1 1 calc R
C32 C 0.14952(18) 0.18058(13) -0.12824(12) 0.0295(7) Uani 1 1 d .
C33 C 0.18866(19) 0.15402(13) -0.17546(12) 0.0293(7) Uani 1 1 d .
H33 H 0.1942 0.1738 -0.2095 0.035 Uiso 1 1 calc R
C34 C 0.21908(19) 0.09873(13) -0.17187(13) 0.0335(8) Uani 1 1 d .
H34 H 0.2458 0.0816 -0.2037 0.040 Uiso 1 1 calc R
C35 C 0.21146(18) 0.06728(12) -0.12223(13) 0.0312(7) Uani 1 1 d .
H35 H 0.2314 0.0294 -0.1207 0.037 Uiso 1 1 calc R
C36 C 0.17403(19) 0.09354(13) -0.07613(13) 0.0327(8) Uani 1 1 d .
H36 H 0.1702 0.0739 -0.0419 0.039 Uiso 1 1 calc R
C37 C 0.14169(17) 0.14875(13) -0.07932(12) 0.0281(7) Uani 1 1 d .
H37 H 0.1136 0.1652 -0.0475 0.034 Uiso 1 1 calc R
C38 C 0.1156(2) 0.23937(13) -0.13081(14) 0.0449(9) Uani 1 1 d .
H38A H 0.1560 0.2610 -0.1557 0.067 Uiso 1 1 calc R
H38B H 0.1174 0.2558 -0.0936 0.067 Uiso 1 1 calc R
H38C H 0.0513 0.2400 -0.1448 0.067 Uiso 1 1 calc R
C39 C 0.0093(2) 0.44360(12) -0.20495(14) 0.0379(8) Uani 1 1 d .
C40 C 0.0779(2) 0.42277(13) -0.23930(14) 0.0380(8) Uani 1 1 d .
H40 H 0.0645 0.4174 -0.2776 0.046 Uiso 1 1 calc R
C41 C 0.1660(2) 0.40946(13) -0.21927(13) 0.0372(8) Uani 1 1 d .
H41 H 0.2113 0.3939 -0.2437 0.045 Uiso 1 1 calc R
C42 C 0.1884(2) 0.41838(13) -0.16513(13) 0.0376(8) Uani 1 1 d .
H42 H 0.2494 0.4104 -0.1517 0.045 Uiso 1 1 calc R
C43 C 0.1197(2) 0.43943(13) -0.12977(13) 0.0408(8) Uani 1 1 d .
H43 H 0.1339 0.4454 -0.0917 0.049 Uiso 1 1 calc R
C44 C 0.0318(2) 0.45168(12) -0.14934(14) 0.0390(8) Uani 1 1 d .
H44 H -0.0142 0.4658 -0.1246 0.047 Uiso 1 1 calc R
C45 C -0.0852(2) 0.45940(15) -0.22697(18) 0.0598(11) Uani 1 1 d .
H45A H -0.1333 0.4490 -0.1999 0.090 Uiso 1 1 calc R
H45B H -0.0966 0.4397 -0.2620 0.090 Uiso 1 1 calc R
H45C H -0.0874 0.4998 -0.2334 0.090 Uiso 1 1 calc R
H1 H 0.3150(18) 0.2020(11) -0.1133(11) 0.036(8) Uiso 1 1 d .
H10 H 0.0522(17) 0.1991(10) 0.0855(10) 0.015(7) Uiso 1 1 d .

loop_
_atom_site_aniso_label
_atom_site_aniso_U_11
_atom_site_aniso_U_22
_atom_site_aniso_U_33
_atom_site_aniso_U_23
_atom_site_aniso_U_13
_atom_site_aniso_U_12
I1 0.03017(11) 0.02623(11) 0.02902(12) 0.00483(8) -0.00015(8) -0.00582(8)
Fe1 0.0194(2) 0.0208(2) 0.0179(2) 0.00075(16) -0.00038(15) 0.00205(16)
N1 0.0192(12) 0.0190(12) 0.0209(12) 0.0072(10) 0.0004(9) 0.0042(9)
N2 0.0231(12) 0.0206(13) 0.0182(12) 0.0029(10) 0.0003(9) 0.0025(10)
N3 0.0191(12) 0.0200(12) 0.0221(13) 0.0033(10) 0.0018(9) 0.0030(9)
N4 0.0211(12) 0.0167(12) 0.0184(12) -0.0011(10) -0.0008(9) -0.0003(9)
C1 0.0206(14) 0.0175(14) 0.0206(15) 0.0054(11) 0.0017(11) -0.0005(11)
C2 0.0256(15) 0.0290(16) 0.0193(16) 0.0087(13) -0.0032(12) 0.0024(12)
C3 0.0291(16) 0.0323(17) 0.0149(14) 0.0059(12) -0.0036(12) -0.0003(13)
C4 0.0238(15) 0.0203(15) 0.0242(16) 0.0039(12) 0.0020(12) 0.0051(12)
C5 0.0223(15) 0.0122(13) 0.0220(15) -0.0015(11) -0.0017(11) -0.0004(11)
C6 0.0213(15) 0.0192(15) 0.0299(17) -0.0019(12) 0.0014(12) 0.0025(12)
C7 0.0206(15) 0.0229(15) 0.0241(16) -0.0015(12) 0.0029(12) 0.0012(12)
C8 0.0224(15) 0.0229(14) 0.0126(14) -0.0012(11) -0.0022(11) 0.0038(12)
C9 0.0285(16) 0.0206(15) 0.0167(14) -0.0013(12) -0.0036(11) 0.0020(12)
C10 0.0253(16) 0.0272(17) 0.0172(15) 0.0008(12) 0.0024(12) 0.0007(13)
C11 0.0301(17) 0.0277(17) 0.0222(16) -0.0023(13) 0.0005(12) 0.0084(13)
C12 0.0378(17) 0.0181(15) 0.0207(15) 0.0048(12) -0.0017(13) 0.0043(12)
C13 0.0256(15) 0.0254(16) 0.0143(14) 0.0013(12) -0.0024(11) 0.0011(12)
C14 0.0285(16) 0.0207(15) 0.0243(16) 0.0017(12) 0.0060(12) 0.0038(12)
C15 0.0362(18) 0.0256(17) 0.0396(19) 0.0053(14) 0.0076(14) -0.0006(14)
C16 0.046(2) 0.0284(17) 0.0255(17) 0.0078(13) 0.0047(14) 0.0053(14)
C17 0.0312(16) 0.0252(16) 0.0253(16) 0.0033(13) 0.0033(12) 0.0014(13)
C18 0.0385(19) 0.059(2) 0.0315(19) 0.0123(17) -0.0016(15) -0.0151(17)
C19 0.046(2) 0.0368(19) 0.0274(17) 0.0117(15) 0.0011(14) -0.0088(15)
C20 0.0219(15) 0.0218(15) 0.0175(15) 0.0013(12) 0.0004(11) 0.0012(12)
C21 0.0304(16) 0.0243(16) 0.0208(16) 0.0007(12) 0.0047(12) 0.0000(13)
C22 0.0424(18) 0.0222(16) 0.0282(18) 0.0044(13) 0.0004(14) 0.0065(14)
C23 0.0380(18) 0.0374(19) 0.0239(17) 0.0093(14) -0.0037(13) 0.0057(15)
C24 0.0306(17) 0.0359(18) 0.0181(15) 0.0001(13) -0.0011(12) -0.0027(13)
C25 0.0211(15) 0.0253(16) 0.0223(16) -0.0004(12) 0.0044(11) -0.0008(12)
C26 0.0413(18) 0.0187(15) 0.0198(15) -0.0009(12) 0.0025(13) -0.0020(13)
C27 0.042(2) 0.0335(19) 0.0332(19) -0.0078(15) 0.0012(14) -0.0081(15)
C28 0.051(2) 0.0277(18) 0.040(2) -0.0075(15) -0.0008(16) 0.0021(15)
C29 0.0288(16) 0.0276(16) 0.0215(16) -0.0030(12) -0.0031(12) -0.0013(13)
C30 0.0421(19) 0.0269(16) 0.0322(18) -0.0059(13) -0.0040(14) -0.0059(14)
C31 0.0395(19) 0.0347(19) 0.0353(19) -0.0073(15) 0.0029(14) 0.0018(15)
C32 0.0172(15) 0.0383(18) 0.0329(18) -0.0004(14) -0.0087(12) 0.0078(13)
C33 0.0243(16) 0.045(2) 0.0189(16) 0.0040(14) -0.0061(12) -0.0041(14)
C34 0.0216(16) 0.047(2) 0.0319(18) -0.0147(15) 0.0001(13) -0.0049(14)
C35 0.0232(16) 0.0227(16) 0.048(2) -0.0049(14) -0.0028(14) -0.0045(13)
C36 0.0212(16) 0.044(2) 0.0333(18) 0.0135(15) -0.0057(13) -0.0076(14)
C37 0.0124(14) 0.0426(19) 0.0291(17) -0.0024(14) 0.0023(11) 0.0021(13)
C38 0.040(2) 0.043(2) 0.052(2) 0.0057(17) -0.0132(16) 0.0133(16)
C39 0.0341(19) 0.0235(17) 0.056(2) -0.0026(16) 0.0020(16) -0.0054(14)
C40 0.043(2) 0.0355(19) 0.036(2) -0.0062(15) -0.0018(15) -0.0020(15)
C41 0.0400(19) 0.038(2) 0.0337(19) -0.0049(15) 0.0039(15) 0.0038(15)
C42 0.044(2) 0.0325(18) 0.036(2) 0.0032(15) -0.0050(15) 0.0006(15)
C43 0.061(2) 0.0310(18) 0.0308(19) 0.0036(15) 0.0078(16) -0.0043(17)
C44 0.049(2) 0.0268(18) 0.041(2) -0.0013(15) 0.0172(16) -0.0012(16)
C45 0.037(2) 0.038(2) 0.103(3) -0.015(2) -0.005(2) -0.0002(17)

loop_
_atom_type_symbol
_atom_type_description
_atom_type_scat_dispersion_real
_atom_type_scat_dispersion_imag
_atom_type_scat_source
C C 0.0033 0.0016 'International Tables Vol C Tables 4.2.6.8 and 6.1.1.4'
H H 0.0000 0.0000 'International Tables Vol C Tables 4.2.6.8 and 6.1.1.4'
N N 0.0061 0.0033 'International Tables Vol C Tables 4.2.6.8 and 6.1.1.4'
Fe Fe 0.3463 0.8444 'International Tables Vol C Tables 4.2.6.8 and 6.1.1.4'
I I -0.4742 1.8119 'International Tables Vol C Tables 4.2.6.8 and 6.1.1.4'

loop_
_geom_angle_atom_site_label_1
_geom_angle_atom_site_label_2
_geom_angle_atom_site_label_3
_geom_angle
C5 Fe1 C1 89.33(11)
C5 Fe1 C34 87.64(11)
C1 Fe1 C34 149.57(12)
C5 Fe1 C33 104.00(11)
C1 Fe1 C33 165.66(11)
C34 Fe1 C33 38.92(11)
C5 Fe1 C36 133.59(11)
C1 Fe1 C36 91.49(11)
C34 Fe1 C36 69.40(12)
C33 Fe1 C36 83.18(11)
C5 Fe1 C37 169.00(11)
C1 Fe1 C37 97.97(11)
C34 Fe1 C37 81.90(11)
C33 Fe1 C37 69.67(11)
C36 Fe1 C37 38.53(11)
C5 Fe1 C32 139.50(11)
C1 Fe1 C32 126.48(11)
C34 Fe1 C32 70.58(11)
C33 Fe1 C32 39.19(11)
C36 Fe1 C32 70.65(11)
C37 Fe1 C32 38.67(11)
C5 Fe1 C35 100.49(11)
C1 Fe1 C35 112.33(11)
C34 Fe1 C35 39.11(11)
C33 Fe1 C35 70.91(11)
C36 Fe1 C35 37.85(11)
C37 Fe1 C35 69.14(11)
C32 Fe1 C35 83.99(11)
C5 Fe1 H1 81.7(10)
C1 Fe1 H1 83.6(10)
C34 Fe1 H1 125.8(10)
C33 Fe1 H1 93.0(10)
C36 Fe1 H1 144.5(10)
C37 Fe1 H1 107.2(10)
C32 Fe1 H1 84.2(10)
C35 Fe1 H1 163.9(10)
C1 N1 C2 112.7(2)
C1 N1 C4 121.5(2)
C2 N1 C4 125.5(2)
C1 N2 C3 110.8(2)
C1 N2 C8 127.1(2)
C3 N2 C8 121.6(2)
C5 N3 C6 112.7(2)
C5 N3 C4 121.7(2)
C6 N3 C4 125.5(2)
C5 N4 C7 110.9(2)
C5 N4 C20 126.2(2)
C7 N4 C20 122.8(2)
N1 C1 N2 102.9(2)
N1 C1 Fe1 122.49(18)
N2 C1 Fe1 134.43(19)
C3 C2 N1 106.3(2)
C3 C2 H2 126.9
N1 C2 H2 126.9
C2 C3 N2 107.4(2)
C2 C3 H3 126.3
N2 C3 H3 126.3
N1 C4 N3 108.6(2)
N1 C4 H4A 110.0
N3 C4 H4A 110.0
N1 C4 H4B 110.0
N3 C4 H4B 110.0
H4A C4 H4B 108.3
N3 C5 N4 102.8(2)
N3 C5 Fe1 122.60(18)
N4 C5 Fe1 134.61(19)
C7 C6 N3 106.0(2)
C7 C6 H6 127.0
N3 C6 H6 127.0
C6 C7 N4 107.6(2)
C6 C7 H7 126.2
N4 C7 H7 126.2
C13 C8 C9 123.2(2)
C13 C8 N2 119.0(2)
C9 C8 N2 117.7(2)
C10 C9 C8 116.9(2)
C10 C9 C14 121.1(2)
C8 C9 C14 121.9(2)
C11 C10 C9 121.4(3)
C11 C10 H10 121.9(16)
C9 C10 H10 116.6(16)
C12 C11 C10 120.2(3)
C12 C11 H11 119.9
C10 C11 H11 119.9
C11 C12 C13 120.8(3)
C11 C12 H12 119.6
C13 C12 H12 119.6
C8 C13 C12 117.4(3)
C8 C13 C17 121.8(2)
C12 C13 C17 120.7(2)
C9 C14 C15 113.7(2)
C9 C14 C16 110.1(2)
C15 C14 C16 109.2(2)
C9 C14 H14 107.9
C15 C14 H14 107.9
C16 C14 H14 107.9
C14 C15 H15A 109.5
C14 C15 H15B 109.5
H15A C15 H15B 109.5
C14 C15 H15C 109.5
H15A C15 H15C 109.5
H15B C15 H15C 109.5
C14 C16 H16A 109.5
C14 C16 H16B 109.5
H16A C16 H16B 109.5
C14 C16 H16C 109.5
H16A C16 H16C 109.5
H16B C16 H16C 109.5
C13 C17 C18 110.7(2)
C13 C17 C19 112.3(2)
C18 C17 C19 109.6(2)
C13 C17 H17 108.0
C18 C17 H17 108.0
C19 C17 H17 108.0
C17 C18 H18A 109.5
C17 C18 H18B 109.5
H18A C18 H18B 109.5
C17 C18 H18C 109.5
H18A C18 H18C 109.5
H18B C18 H18C 109.5
C17 C19 H19A 109.5
C17 C19 H19B 109.5
H19A C19 H19B 109.5
C17 C19 H19C 109.5
H19A C19 H19C 109.5
H19B C19 H19C 109.5
C21 C20 C25 122.3(2)
C21 C20 N4 119.0(2)
C25 C20 N4 118.7(2)
C22 C21 C20 117.1(3)
C22 C21 C26 121.6(3)
C20 C21 C26 121.1(2)
C23 C22 C21 121.9(3)
C23 C22 H22 119.1
C21 C22 H22 119.1
C22 C23 C24 119.6(3)
C22 C23 H23 120.2
C24 C23 H23 120.2
C23 C24 C25 121.2(3)
C23 C24 H24 119.4
C25 C24 H24 119.4
C24 C25 C20 117.5(3)
C24 C25 C29 119.6(2)
C20 C25 C29 122.8(2)
C28 C26 C21 112.7(2)
C28 C26 C27 109.8(2)
C21 C26 C27 109.5(2)
C28 C26 H26 108.2
C21 C26 H26 108.2
C27 C26 H26 108.2
C26 C27 H27A 109.5
C26 C27 H27B 109.5
H27A C27 H27B 109.5
C26 C27 H27C 109.5
H27A C27 H27C 109.5
H27B C27 H27C 109.5
C26 C28 H28A 109.5
C26 C28 H28B 109.5
H28A C28 H28B 109.5
C26 C28 H28C 109.5
H28A C28 H28C 109.5
H28B C28 H28C 109.5
C25 C29 C30 112.6(2)
C25 C29 C31 109.7(2)
C30 C29 C31 109.1(2)
C25 C29 H29 108.5
C30 C29 H29 108.5
C31 C29 H29 108.5
C29 C30 H30A 109.5
C29 C30 H30B 109.5
H30A C30 H30B 109.5
C29 C30 H30C 109.5
H30A C30 H30C 109.5
H30B C30 H30C 109.5
C29 C31 H31A 109.5
C29 C31 H31B 109.5
H31A C31 H31B 109.5
C29 C31 H31C 109.5
H31A C31 H31C 109.5
H31B C31 H31C 109.5
C37 C32 C33 117.4(3)
C37 C32 C38 121.3(3)
C33 C32 C38 121.2(3)
C37 C32 Fe1 70.63(15)
C33 C32 Fe1 69.44(15)
C38 C32 Fe1 132.5(2)
C34 C33 C32 119.9(3)
C34 C33 Fe1 70.04(16)
C32 C33 Fe1 71.37(15)
C34 C33 H33 120.1
C32 C33 H33 120.1
Fe1 C33 H33 131.3
C33 C34 C35 122.1(3)
C33 C34 Fe1 71.04(16)
C35 C34 Fe1 72.51(16)
C33 C34 H34 118.9
C35 C34 H34 118.9
Fe1 C34 H34 130.3
C36 C35 C34 117.8(3)
C36 C35 Fe1 70.34(17)
C34 C35 Fe1 68.38(16)
C36 C35 H35 121.1
C34 C35 H35 121.1
Fe1 C35 H35 133.0
C35 C36 C37 120.8(3)
C35 C36 Fe1 71.81(17)
C37 C36 Fe1 70.82(16)
C35 C36 H36 119.6
C37 C36 H36 119.6
Fe1 C36 H36 130.4
C36 C37 C32 122.0(3)
C36 C37 Fe1 70.65(16)
C32 C37 Fe1 70.70(15)
C36 C37 H37 119.0
C32 C37 H37 119.0
Fe1 C37 H37 133.0
C32 C38 H38A 109.5
C32 C38 H38B 109.5
H38A C38 H38B 109.5
C32 C38 H38C 109.5
H38A C38 H38C 109.5
H38B C38 H38C 109.5
C40 C39 C44 117.7(3)
C40 C39 C45 121.4(3)
C44 C39 C45 120.9(3)
C39 C40 C41 121.4(3)
C39 C40 H40 119.3
C41 C40 H40 119.3
C42 C41 C40 120.8(3)
C42 C41 H41 119.6
C40 C41 H41 119.6
C41 C42 C43 118.5(3)
C41 C42 H42 120.7
C43 C42 H42 120.7
C44 C43 C42 120.8(3)
C44 C43 H43 119.6
C42 C43 H43 119.6
C43 C44 C39 120.8(3)
C43 C44 H44 119.6
C39 C44 H44 119.6
C39 C45 H45A 109.5
C39 C45 H45B 109.5
H45A C45 H45B 109.5
C39 C45 H45C 109.5
H45A C45 H45C 109.5
H45B C45 H45C 109.5

loop_
_geom_bond_atom_site_label_1
_geom_bond_atom_site_label_2
_geom_bond_distance
Fe1 C5 1.951(3)
Fe1 C1 1.952(3)
Fe1 C34 2.088(3)
Fe1 C33 2.101(3)
Fe1 C36 2.123(3)
Fe1 C37 2.126(3)
Fe1 C32 2.126(3)
Fe1 C35 2.142(3)
Fe1 H1 1.45(3)
N1 C1 1.361(3)
N1 C2 1.379(3)
N1 C4 1.445(3)
N2 C1 1.369(3)
N2 C3 1.399(3)
N2 C8 1.451(3)
N3 C5 1.361(3)
N3 C6 1.385(3)
N3 C4 1.454(3)
N4 C5 1.372(3)
N4 C7 1.393(3)
N4 C20 1.451(3)
C2 C3 1.330(4)
C2 H2 0.9500
C3 H3 0.9500
C4 H4A 0.9900
C4 H4B 0.9900
C6 C7 1.333(4)
C6 H6 0.9500
C7 H7 0.9500
C8 C13 1.389(4)
C8 C9 1.411(4)
C9 C10 1.389(4)
C9 C14 1.517(4)
C10 C11 1.387(4)
C10 H10 0.92(2)
C11 C12 1.386(4)
C11 H11 0.9500
C12 C13 1.400(4)
C12 H12 0.9500
C13 C17 1.517(4)
C14 C15 1.536(4)
C14 C16 1.537(4)
C14 H14 1.0000
C15 H15A 0.9800
C15 H15B 0.9800
C15 H15C 0.9800
C16 H16A 0.9800
C16 H16B 0.9800
C16 H16C 0.9800
C17 C18 1.521(4)
C17 C19 1.530(4)
C17 H17 1.0000
C18 H18A 0.9800
C18 H18B 0.9800
C18 H18C 0.9800
C19 H19A 0.9800
C19 H19B 0.9800
C19 H19C 0.9800
C20 C21 1.395(4)
C20 C25 1.402(4)
C21 C22 1.394(4)
C21 C26 1.526(4)
C22 C23 1.376(4)
C22 H22 0.9500
C23 C24 1.382(4)
C23 H23 0.9500
C24 C25 1.393(4)
C24 H24 0.9500
C25 C29 1.523(4)
C26 C28 1.523(4)
C26 C27 1.531(4)
C26 H26 1.0000
C27 H27A 0.9800
C27 H27B 0.9800
C27 H27C 0.9800
C28 H28A 0.9800
C28 H28B 0.9800
C28 H28C 0.9800
C29 C30 1.534(4)
C29 C31 1.541(4)
C29 H29 1.0000
C30 H30A 0.9800
C30 H30B 0.9800
C30 H30C 0.9800
C31 H31A 0.9800
C31 H31B 0.9800
C31 H31C 0.9800
C32 C37 1.408(4)
C32 C33 1.418(4)
C32 C38 1.489(4)
C33 C34 1.396(4)
C33 H33 0.9500
C34 C35 1.417(4)
C34 H34 0.9500
C35 C36 1.384(4)
C35 H35 0.9500
C36 C37 1.402(4)
C36 H36 0.9500
C37 H37 0.9500
C38 H38A 0.9800
C38 H38B 0.9800
C38 H38C 0.9800
C39 C40 1.376(4)
C39 C44 1.391(4)
C39 C45 1.500(4)
C40 C41 1.386(4)
C40 H40 0.9500
C41 C42 1.360(4)
C41 H41 0.9500
C42 C43 1.394(4)
C42 H42 0.9500
C43 C44 1.374(4)
C43 H43 0.9500
C44 H44 0.9500
C45 H45A 0.9800
C45 H45B 0.9800
C45 H45C 0.9800

loop_
_geom_torsion_atom_site_label_1
_geom_torsion_atom_site_label_2
_geom_torsion_atom_site_label_3
_geom_torsion_atom_site_label_4
_geom_torsion
C2 N1 C1 N2 -0.5(3)
C4 N1 C1 N2 173.6(2)
C2 N1 C1 Fe1 174.81(18)
C4 N1 C1 Fe1 -11.0(3)
C3 N2 C1 N1 0.5(3)
C8 N2 C1 N1 -171.1(2)
C3 N2 C1 Fe1 -174.0(2)
C8 N2 C1 Fe1 14.4(4)
C5 Fe1 C1 N1 -28.3(2)
C34 Fe1 C1 N1 55.9(3)
C33 Fe1 C1 N1 173.2(4)
C36 Fe1 C1 N1 105.3(2)
C37 Fe1 C1 N1 143.5(2)
C32 Fe1 C1 N1 172.19(19)
C35 Fe1 C1 N1 72.8(2)
C5 Fe1 C1 N2 145.4(3)
C34 Fe1 C1 N2 -130.4(3)
C33 Fe1 C1 N2 -13.2(6)
C36 Fe1 C1 N2 -81.0(3)
C37 Fe1 C1 N2 -42.9(3)
C32 Fe1 C1 N2 -14.2(3)
C35 Fe1 C1 N2 -113.5(3)
C1 N1 C2 C3 0.3(3)
C4 N1 C2 C3 -173.6(2)
N1 C2 C3 N2 0.0(3)
C1 N2 C3 C2 -0.3(3)
C8 N2 C3 C2 171.8(2)
C1 N1 C4 N3 56.9(3)
C2 N1 C4 N3 -129.7(2)
C5 N3 C4 N1 -53.7(3)
C6 N3 C4 N1 131.4(2)
C6 N3 C5 N4 0.4(3)
C4 N3 C5 N4 -175.1(2)
C6 N3 C5 Fe1 -179.13(17)
C4 N3 C5 Fe1 5.4(3)
C7 N4 C5 N3 -0.8(3)
C20 N4 C5 N3 175.0(2)
C7 N4 C5 Fe1 178.7(2)
C20 N4 C5 Fe1 -5.5(4)
C1 Fe1 C5 N3 30.9(2)
C34 Fe1 C5 N3 -118.8(2)
C33 Fe1 C5 N3 -154.4(2)
C36 Fe1 C5 N3 -60.5(3)
C37 Fe1 C5 N3 -100.8(6)
C32 Fe1 C5 N3 -174.71(19)
C35 Fe1 C5 N3 -81.7(2)
C1 Fe1 C5 N4 -148.5(3)
C34 Fe1 C5 N4 61.8(3)
C33 Fe1 C5 N4 26.2(3)
C36 Fe1 C5 N4 120.1(3)
C37 Fe1 C5 N4 79.8(6)
C32 Fe1 C5 N4 5.9(3)
C35 Fe1 C5 N4 98.9(3)
C5 N3 C6 C7 0.1(3)
C4 N3 C6 C7 175.4(2)
N3 C6 C7 N4 -0.6(3)
C5 N4 C7 C6 1.0(3)
C20 N4 C7 C6 -175.1(2)
C1 N2 C8 C13 -94.7(3)
C3 N2 C8 C13 94.5(3)
C1 N2 C8 C9 88.9(3)
C3 N2 C8 C9 -81.9(3)
C13 C8 C9 C10 3.2(4)
N2 C8 C9 C10 179.4(2)
C13 C8 C9 C14 -174.0(2)
N2 C8 C9 C14 2.2(4)
C8 C9 C10 C11 -2.1(4)
C14 C9 C10 C11 175.1(2)
C9 C10 C11 C12 0.1(4)
C10 C11 C12 C13 1.2(4)
C9 C8 C13 C12 -2.0(4)
N2 C8 C13 C12 -178.2(2)
C9 C8 C13 C17 174.6(2)
N2 C8 C13 C17 -1.6(4)
C11 C12 C13 C8 -0.2(4)
C11 C12 C13 C17 -176.9(2)
C10 C9 C14 C15 38.3(4)
C8 C9 C14 C15 -144.6(3)
C10 C9 C14 C16 -84.6(3)
C8 C9 C14 C16 92.4(3)
C8 C13 C17 C18 -96.7(3)
C12 C13 C17 C18 79.7(3)
C8 C13 C17 C19 140.4(3)
C12 C13 C17 C19 -43.2(3)
C5 N4 C20 C21 83.0(3)
C7 N4 C20 C21 -101.6(3)
C5 N4 C20 C25 -98.3(3)
C7 N4 C20 C25 77.1(3)
C25 C20 C21 C22 5.5(4)
N4 C20 C21 C22 -175.8(2)
C25 C20 C21 C26 -169.8(2)
N4 C20 C21 C26 8.8(4)
C20 C21 C22 C23 -1.4(4)
C26 C21 C22 C23 173.9(3)
C21 C22 C23 C24 -2.7(5)
C22 C23 C24 C25 2.8(4)
C23 C24 C25 C20 1.1(4)
C23 C24 C25 C29 -175.5(3)
C21 C20 C25 C24 -5.4(4)
N4 C20 C25 C24 175.9(2)
C21 C20 C25 C29 171.1(3)
N4 C20 C25 C29 -7.6(4)
C22 C21 C26 C28 27.8(4)
C20 C21 C26 C28 -157.1(3)
C22 C21 C26 C27 -94.8(3)
C20 C21 C26 C27 80.4(3)
C24 C25 C29 C30 -42.6(3)
C20 C25 C29 C30 140.9(3)
C24 C25 C29 C31 79.0(3)
C20 C25 C29 C31 -97.4(3)
C5 Fe1 C32 C37 162.93(17)
C1 Fe1 C32 C37 -49.6(2)
C34 Fe1 C32 C37 101.61(19)
C33 Fe1 C32 C37 130.8(3)
C36 Fe1 C32 C37 27.37(17)
C35 Fe1 C32 C37 63.80(18)
C5 Fe1 C32 C33 32.2(3)
C1 Fe1 C32 C33 179.62(16)
C34 Fe1 C32 C33 -29.16(17)
C36 Fe1 C32 C33 -103.40(19)
C37 Fe1 C32 C33 -130.8(3)
C35 Fe1 C32 C33 -66.97(18)
C5 Fe1 C32 C38 -81.9(3)
C1 Fe1 C32 C38 65.6(3)
C34 Fe1 C32 C38 -143.2(3)
C33 Fe1 C32 C38 -114.0(4)
C36 Fe1 C32 C38 142.6(3)
C37 Fe1 C32 C38 115.2(4)
C35 Fe1 C32 C38 179.0(3)
C37 C32 C33 C34 -1.1(4)
C38 C32 C33 C34 -179.5(3)
Fe1 C32 C33 C34 52.5(2)
C37 C32 C33 Fe1 -53.6(2)
C38 C32 C33 Fe1 128.1(3)
C5 Fe1 C33 C34 67.90(18)
C1 Fe1 C33 C34 -134.2(4)
C36 Fe1 C33 C34 -65.41(18)
C37 Fe1 C33 C34 -102.68(19)
C32 Fe1 C33 C34 -133.0(3)
C35 Fe1 C33 C34 -28.55(17)
C5 Fe1 C33 C32 -159.13(17)
C1 Fe1 C33 C32 -1.2(5)
C34 Fe1 C33 C32 133.0(3)
C36 Fe1 C33 C32 67.57(18)
C37 Fe1 C33 C32 30.30(17)
C35 Fe1 C33 C32 104.42(19)
C32 C33 C34 C35 0.7(4)
Fe1 C33 C34 C35 53.8(2)
C32 C33 C34 Fe1 -53.1(2)
C5 Fe1 C34 C33 -115.87(18)
C1 Fe1 C34 C33 159.5(2)
C36 Fe1 C34 C33 105.29(19)
C37 Fe1 C34 C33 67.53(18)
C32 Fe1 C34 C33 29.35(17)
C35 Fe1 C34 C33 134.3(2)
C5 Fe1 C34 C35 109.85(17)
C1 Fe1 C34 C35 25.2(3)
C33 Fe1 C34 C35 -134.3(2)
C36 Fe1 C34 C35 -28.98(16)
C37 Fe1 C34 C35 -66.74(17)
C32 Fe1 C34 C35 -104.92(18)
C33 C34 C35 C36 -1.2(4)
Fe1 C34 C35 C36 51.9(2)
C33 C34 C35 Fe1 -53.1(2)
C5 Fe1 C35 C36 154.76(17)
C1 Fe1 C35 C36 61.14(19)
C34 Fe1 C35 C36 -132.3(2)
C33 Fe1 C35 C36 -103.92(19)
C37 Fe1 C35 C36 -29.08(17)
C32 Fe1 C35 C36 -65.94(18)
C5 Fe1 C35 C34 -72.89(18)
C1 Fe1 C35 C34 -166.51(16)
C33 Fe1 C35 C34 28.42(17)
C36 Fe1 C35 C34 132.3(2)
C37 Fe1 C35 C34 103.26(18)
C32 Fe1 C35 C34 66.40(17)
C34 C35 C36 C37 2.3(4)
Fe1 C35 C36 C37 53.3(2)
C34 C35 C36 Fe1 -50.9(2)
C5 Fe1 C36 C35 -35.4(2)
C1 Fe1 C36 C35 -125.86(18)
C34 Fe1 C36 C35 29.88(17)
C33 Fe1 C36 C35 67.49(18)
C37 Fe1 C36 C35 133.2(3)
C32 Fe1 C36 C35 105.73(19)
C5 Fe1 C36 C37 -168.56(16)
C1 Fe1 C36 C37 100.95(18)
C34 Fe1 C36 C37 -103.31(19)
C33 Fe1 C36 C37 -65.70(18)
C32 Fe1 C36 C37 -27.46(16)
C35 Fe1 C36 C37 -133.2(3)
C35 C36 C37 C32 -2.9(4)
Fe1 C36 C37 C32 50.8(2)
C35 C36 C37 Fe1 -53.7(2)
C33 C32 C37 C36 2.2(4)
C38 C32 C37 C36 -179.4(3)
Fe1 C32 C37 C36 -50.8(2)
C33 C32 C37 Fe1 53.0(2)
C38 C32 C37 Fe1 -128.6(3)
C5 Fe1 C37 C36 48.8(6)
C1 Fe1 C37 C36 -82.33(18)
C34 Fe1 C37 C36 66.94(18)
C33 Fe1 C37 C36 105.19(19)
C32 Fe1 C37 C36 135.9(3)
C35 Fe1 C37 C36 28.60(17)
C5 Fe1 C37 C32 -87.1(6)
C1 Fe1 C37 C32 141.80(17)
C34 Fe1 C37 C32 -68.93(18)
C33 Fe1 C37 C32 -30.68(17)
C36 Fe1 C37 C32 -135.9(3)
C35 Fe1 C37 C32 -107.27(19)
C44 C39 C40 C41 0.9(5)
C45 C39 C40 C41 178.4(3)
C39 C40 C41 C42 -2.2(5)
C40 C41 C42 C43 2.2(5)
C41 C42 C43 C44 -0.9(5)
C42 C43 C44 C39 -0.3(5)
C40 C39 C44 C43 0.3(5)
C45 C39 C44 C43 -177.1(3)
